data_1501483
loop_
_publ_author_name
'Singh, Akhilesh Kumar'
'Pandey, Dhananjai'
'Zaharko, Oksana'

_publ_section_title
;
 Powder neutron diffraction study of phase transitions in and a phase
 diagram of (1-x)[Pb(Mg1/3Nb2/3)O3]-xPbTiO3
;
_journal_name_full
;
Physical Review B
;
_journal_page_first 1
_journal_page_last 18
_journal_paper_doi 10.1103/PhysRev.74.1
_journal_volume 74
_journal_year 2006
_chemical_formula_structural '[Pb(Mg1/3Nb2/3)O3]0.64-[PbTiO3]0.36'
_chemical_formula_sum 'Mg0.213 Nb0.427 O3 Pb Ti0.36'
_space_group_IT_number 6
_symmetry_cell_setting monoclinic
_symmetry_space_group_name_Hall 'P -2y'
_symmetry_space_group_name_H-M 'P 1 m 1'
_cell_angle_alpha 90
_cell_angle_beta 90.23(1)
_cell_angle_gamma 90
_cell_formula_units_Z 1
_cell_length_a 4.0054(6)
_cell_length_b 3.9896(5)
_cell_length_c 4.0452(6)
_cell_volume 64.642(16)
_diffrn_ambient_temperature 200
_journal_article_reference 024101
_journal_pages_number 18
_cod_data_source_file PMN0_36PT_Pm_DC12.cif
_cod_data_source_block chateigner4_
_cod_original_formula_sum 'Pb1 Mg0.213 Nb0.427 Ti0.36 O3'
_cod_database_code 1501483

loop_
_symmetry_equiv_pos_as_xyz
'x, -y, z'
'x, y, z'

loop_
_atom_site_label
_atom_site_type_symbol
_atom_site_symmetry_multiplicity
_atom_site_Wyckoff_symbol
_atom_site_fract_x
_atom_site_fract_y
_atom_site_fract_z
_atom_site_occupancy
_atom_site_attached_hydrogens
_atom_site_B_iso_or_equiv
Pb1 Pb2+ 1 a 0. 0. 0. 1. 0 3.4(1)
Ti1 Ti4+ 1 b 0.461(3) 0.5 0.525(4) 0.36 0 0.0(1)
Nb1 Nb5+ 1 b 0.461(3) 0.5 0.525(4) 0.427 0 0.0(1)
Mg1 Mg2+ 1 b 0.461(3) 0.5 0.525(4) 0.213 0 0.0(1)
O1 O2- 1 a 0.497(2) 0. 0.506(3) 1. 0 0.6(1)
O2 O2- 1 b 0.515(3) 0.5 -0.004(6) 1. 0 1.2(1)
O3 O2- 1 b -0.042(2) 0.5 0.571(3) 1. 0 0.4(1)

loop_
_atom_type_symbol
_atom_type_oxidation_number
Mg2+ 2
Nb5+ 5
O2- -2
Pb2+ 2
Ti4+ 4
